data_7010916
loop_
_publ_author_name
'Rombaut, Guillaume'
'Turner, Scott S.'
'P\'evelen, Delphine Le'
'Mathoni\`ere, Corine'
'Day, Peter'
'Prout, Keith'

_publ_section_title
;
 An unusual phase transition in the crystal structure and physical
 properties of (TTF)9[Mo(CN)8]2&#x00B7;4H2O, where TTF =
 tetrathiafulvalene
;
_journal_issue 22
_journal_name_full 'Journal of the Chemical Society, Dalton Transactions'
_journal_page_first 3244
_journal_paper_doi 10.1039/b105212h
_journal_year 2001
_chemical_compound_source
;
?
;
_chemical_formula_moiety ' C35 H22 Mo1 N8 O2 S18 '
_chemical_formula_sum 'C35 H22 Mo N8 O2 S18'
_chemical_formula_weight 1259.64
_chemical_melting_point ?
_chemical_name_systematic
;
?
;
_space_group_IT_number 2
_symmetry_cell_setting triclinic
_symmetry_space_group_name_Hall '-P 1'
_symmetry_space_group_name_H-M 'P -1'
_atom_sites_solution_hydrogens geom
_atom_sites_solution_primary direct
_audit_creation_date 01-15-08
_audit_creation_method CRYSTALS_ver_12-03-99
_cell_angle_alpha 75.7910(8)
_cell_angle_beta 88.6010(9)
_cell_angle_gamma 78.5250(8)
_cell_formula_units_Z 2
_cell_length_a 9.9094(2)
_cell_length_b 10.6781(2)
_cell_length_c 23.6086(7)
_cell_measurement_reflns_used 11422
_cell_measurement_temperature 270
_cell_measurement_theta_max 30
_cell_measurement_theta_min 1
_cell_volume 2372.50(10)
_computing_cell_refinement
;
SPARE
;
_computing_data_collection
;
DATA COLLECTION
;
_computing_data_reduction
;
SPARE
;
_computing_molecular_graphics
;
CAMERON (Watkin et al 1996)
;
_computing_publication_material
;
CRYSTALS (Watkin et al 2001)
;
_computing_structure_refinement
;
CRYSTALS (Watkin et al 2001)
;
_computing_structure_solution
;
SIR92 (Altomare et al, 1994)
;
_diffrn_ambient_temperature 270
_diffrn_measured_fraction_theta_max 0.955
_diffrn_measurement_device_type
;
Unknown
;
_diffrn_measurement_method \w/2\q
_diffrn_radiation_monochromator graphite
_diffrn_radiation_type 'Mo K\a'
_diffrn_radiation_wavelength 0.71073
_diffrn_reflns_av_R_equivalents 0.02
_diffrn_reflns_limit_h_max 12
_diffrn_reflns_limit_h_min 0
_diffrn_reflns_limit_k_max 13
_diffrn_reflns_limit_k_min -13
_diffrn_reflns_limit_l_max 30
_diffrn_reflns_limit_l_min -30
_diffrn_reflns_number 22556
_diffrn_reflns_theta_max 27.49
_diffrn_reflns_theta_min 5.11
_diffrn_standards_decay_% 0.00
_diffrn_standards_interval_count 0
_diffrn_standards_interval_time 0
_diffrn_standards_number 0
_exptl_absorpt_coefficient_mu 1.114
_exptl_absorpt_correction_T_max 0.97
_exptl_absorpt_correction_T_min 0.87
_exptl_absorpt_correction_type none
_exptl_crystal_colour ' black '
_exptl_crystal_density_diffrn 1.763
_exptl_crystal_density_meas ?
_exptl_crystal_description ' plate '
_exptl_crystal_F_000 1268.318
_exptl_crystal_size_max 0.19
_exptl_crystal_size_mid 0.13
_exptl_crystal_size_min 0.03
_refine_diff_density_max 0.92
_refine_diff_density_min -0.45
_refine_ls_extinction_method None
_refine_ls_goodness_of_fit_ref 0.9798
_refine_ls_hydrogen_treatment noref
_refine_ls_matrix_type full
_refine_ls_number_parameters 442
_refine_ls_number_reflns 6103
_refine_ls_R_factor_gt 0.0441
_refine_ls_shift/su_max 0.000805
_refine_ls_structure_factor_coef F
_refine_ls_weighting_details
;
Chebychev polynomial with 4 parameters, Carruthers & Watkin , 1979,
1.83    -.708     1.02    -.160
;
_refine_ls_weighting_scheme calc
_refine_ls_wR_factor_ref 0.0451
_reflns_limit_h_max 12
_reflns_limit_h_min -12
_reflns_limit_k_max 13
_reflns_limit_k_min -13
_reflns_limit_l_max 30
_reflns_limit_l_min 0
_reflns_number_gt 6103
_reflns_number_total 10394
_reflns_threshold_expression >3.00\s(I)
_cod_data_source_file b105212h.txt
_cod_data_source_block TTFMo270Kneedle
_cod_depositor_comments
;
The following automatic conversions were performed:
'_symmetry_cell_setting' value 'Triclinic ' changed to 'triclinic'
according to '/home/adriana/struct/CIF-dictionaries/cif_core.dic'
dictionary named 'cif_core.dic' version 2.4.1 from 2010-06-29.

Automatic conversion script
Id: cif_fix_enum 1555 2011-01-17 13:19:09Z saulius 

The following automatic conversions were performed:

'_chemical_melting_point' value 'not measured' was changed to '?' -
the value is undefined or not given.

Automatic conversion script
Id: cif_fix_values 1569 2011-02-09 13:29:24Z adriana 
;
_cod_original_cell_volume 2372.5
_cod_original_sg_symbol_H-M 'P -1 '
_cod_original_formula_sum ' C35 H22 Mo1 N8 O2 S18 '
_cod_database_code 7010916

loop_
_symmetry_equiv_pos_as_xyz
x,y,z
-x,-y,-z

loop_
_atom_site_label
_atom_site_type_symbol
_atom_site_fract_x
_atom_site_fract_y
_atom_site_fract_z
_atom_site_U_iso_or_equiv
_atom_site_occupancy
_atom_site_adp_type
MO1 MO 0.54392(4) 0.43610(4) 0.230749(18) 0.0287 1.0000 Uani
S2 S -0.01128(12) 1.11172(11) 0.29328(5) 0.0335 1.0000 Uani
S5 S 0.25479(12) 0.93514(12) 0.29313(6) 0.0383 1.0000 Uani
S8 S -0.16250(12) 0.86824(12) 0.30245(6) 0.0372 1.0000 Uani
S11 S 0.10335(12) 0.69369(11) 0.30049(5) 0.0343 1.0000 Uani
S12 S 0.18841(15) 0.28471(14) 0.53094(6) 0.0465 1.0000 Uani
S14 S 0.13205(15) 0.34207(14) 0.40497(6) 0.0473 1.0000 Uani
S18 S -0.19557(15) 0.38998(15) 0.42763(6) 0.0514 1.0000 Uani
S21 S -0.13731(17) 0.33493(15) 0.55321(6) 0.0543 1.0000 Uani
S22 S 0.17579(14) -0.05374(14) 0.56088(6) 0.0447 1.0000 Uani
S24 S 0.15654(15) -0.00317(15) 0.43418(6) 0.0480 1.0000 Uani
S27 S -0.15193(15) 0.88637(16) 0.15736(6) 0.0517 1.0000 Uani
S29 S 0.14139(15) 0.77411(15) 0.15777(6) 0.0517 1.0000 Uani
S33 S -0.07872(16) 1.17370(15) 0.14903(7) 0.0546 1.0000 Uani
S36 S 0.21312(16) 1.05946(16) 0.14718(7) 0.0563 1.0000 Uani
S37 S 0.52456(15) 0.08642(16) 0.07268(6) 0.0506 1.0000 Uani
S40 S 0.4755(2) 0.20159(19) -0.05183(7) 0.0689 1.0000 Uani
S101 S -0.1563(12) 1.1341(15) 0.0003(7) 0.1608 0.5000 Uani
S104 S 0.1496(12) 1.0834(17) -0.0025(7) 0.1989 0.5000 Uani
S107 S 0.153(1) 0.7848(15) 0.0085(6) 0.1610 0.5000 Uani
S110 S -0.140(1) 0.8311(13) 0.0105(7) 0.1393 0.5000 Uani
O47 O 0.5435(4) 0.9196(3) 0.26741(15) 0.0454 1.0000 Uani
O48 O 0.5492(6) 0.7935(5) 0.3880(2) 0.0604 0.756(13) Uani
O49 O 0.5571(14) 0.9013(9) 0.3870(4) 0.0493 0.244(13) Uani
N49 N 0.5779(6) 0.1795(5) 0.3455(2) 0.0646 1.0000 Uani
N51 N 0.8705(5) 0.3884(5) 0.2718(3) 0.0635 1.0000 Uani
N53 N 0.2277(4) 0.4423(4) 0.2780(2) 0.0467 1.0000 Uani
N55 N 0.3314(5) 0.5224(6) 0.1153(2) 0.0623 1.0000 Uani
N57 N 0.5228(5) 0.5574(5) 0.3487(2) 0.0590 1.0000 Uani
N59 N 0.5383(7) 0.7561(5) 0.1910(2) 0.0713 1.0000 Uani
N61 N 0.5449(7) 0.1661(5) 0.1864(2) 0.0752 1.0000 Uani
N63 N 0.7290(6) 0.4744(6) 0.1104(2) 0.0705 1.0000 Uani
C3 C 0.1335(5) 1.1790(5) 0.2896(2) 0.0377(11) 1.0000 Uiso
C4 C 0.2570(5) 1.0976(5) 0.2904(2) 0.0402(11) 1.0000 Uiso
C6 C 0.0796(5) 0.9546(4) 0.2967(2) 0.032(1) 1.0000 Uiso
C7 C 0.0122(5) 0.8483(4) 0.3009(2) 0.032(1) 1.0000 Uiso
C9 C -0.1631(5) 0.7057(5) 0.3059(2) 0.0390(11) 1.0000 Uiso
C10 C -0.0411(5) 0.6265(5) 0.3043(2) 0.0373(11) 1.0000 Uiso
C13 C 0.0655(5) 0.3264(5) 0.4744(2) 0.0375(11) 1.0000 Uiso
C15 C 0.3012(6) 0.3095(6) 0.4281(3) 0.0568(15) 1.0000 Uiso
C16 C 0.3272(6) 0.2833(6) 0.4852(3) 0.0550(14) 1.0000 Uiso
C17 C -0.0724(5) 0.3462(5) 0.4839(2) 0.0391(11) 1.0000 Uiso
C19 C -0.3337(7) 0.4016(7) 0.4737(3) 0.0650(17) 1.0000 Uiso
C20 C -0.3062(7) 0.3773(7) 0.5298(3) 0.0684(18) 1.0000 Uiso
C23 C 0.0698(5) -0.0119(5) 0.4992(2) 0.0383(11) 1.0000 Uiso
C25 C 0.3187(7) -0.0449(6) 0.4656(3) 0.0593(15) 1.0000 Uiso
C26 C 0.3274(6) -0.0678(6) 0.5240(3) 0.0553(14) 1.0000 Uiso
C28 C 0.0156(5) 0.9124(5) 0.1548(2) 0.0403(11) 1.0000 Uiso
C30 C 0.0281(7) 0.6688(6) 0.1607(3) 0.0576(15) 1.0000 Uiso
C31 C -0.1033(7) 0.7191(6) 0.1610(3) 0.0581(15) 1.0000 Uiso
C32 C 0.0455(5) 1.0353(5) 0.1509(2) 0.0436(12) 1.0000 Uiso
C34 C 0.0342(7) 1.2784(7) 0.1427(3) 0.0652(17) 1.0000 Uiso
C35 C 0.1682(7) 1.2269(7) 0.1422(3) 0.0656(17) 1.0000 Uiso
C38 C 0.5093(7) 0.2529(7) 0.0493(3) 0.0640(17) 1.0000 Uiso
C39 C 0.4860(8) 0.3061(7) -0.0081(3) 0.075(2) 1.0000 Uiso
C41 C 0.4999(6) 0.0619(5) 0.0045(2) 0.0461(12) 1.0000 Uiso
C50 C 0.5690(5) 0.2678(5) 0.3061(2) 0.0401(11) 1.0000 Uiso
C52 C 0.7565(6) 0.4058(5) 0.2568(2) 0.0418(12) 1.0000 Uiso
C54 C 0.3366(5) 0.4387(5) 0.2603(2) 0.033(1) 1.0000 Uiso
C56 C 0.4037(5) 0.4961(5) 0.1554(2) 0.0426(12) 1.0000 Uiso
C58 C 0.5304(5) 0.5153(5) 0.3081(2) 0.0410(11) 1.0000 Uiso
C60 C 0.5365(5) 0.6450(5) 0.2042(2) 0.0425(12) 1.0000 Uiso
C62 C 0.5478(6) 0.2593(5) 0.2026(2) 0.0451(12) 1.0000 Uiso
C64 C 0.6677(6) 0.4598(5) 0.1523(2) 0.0442(12) 1.0000 Uiso
C102 C -0.086(3) 1.2715(18) -0.0087(12) 0.121(8) 0.5000 Uiso
C103 C 0.049(3) 1.2355(18) -0.0088(11) 0.126(8) 0.5000 Uiso
C105 C -0.0022(11) 1.0285(8) -0.0005(6) 0.045(3) 0.5000 Uiso
C106 C 0.0029(12) 0.8995(8) 0.0034(6) 0.060(3) 0.5000 Uiso
C108 C 0.0803(18) 0.6472(17) 0.019(1) 0.109(6) 0.5000 Uiso
C109 C -0.0570(17) 0.6696(15) 0.0204(9) 0.102(6) 0.5000 Uiso
H471 H 0.5373 0.8644 0.2396 0.0500 1.0000 Uiso
H472 H 0.5533 1.0060 0.2415 0.0500 1.0000 Uiso
H481 H 0.5510 0.8683 0.3530 0.0731 0.7630 Uiso
H482 H 0.5215 0.7205 0.3744 0.0731 0.7630 Uiso
H491 H 0.5520 0.9900 0.3594 0.0555 0.2370 Uiso
H492 H 0.5106 0.8430 0.3701 0.0555 0.2370 Uiso
H31 H 0.1265 1.2750 0.2869 0.0453 1.0000 Uiso
H41 H 0.3452 1.1299 0.2894 0.0482 1.0000 Uiso
H91 H -0.2508 0.6718 0.3090 0.0467 1.0000 Uiso
H101 H -0.0342 0.5313 0.3053 0.0448 1.0000 Uiso
H151 H 0.3775 0.3102 0.3996 0.0681 1.0000 Uiso
H161 H 0.4237 0.2635 0.5011 0.0660 1.0000 Uiso
H191 H -0.4307 0.4258 0.4580 0.0780 1.0000 Uiso
H201 H -0.3822 0.3835 0.5583 0.0821 1.0000 Uiso
H251 H 0.4030 -0.0518 0.4415 0.0712 1.0000 Uiso
H261 H 0.4186 -0.0921 0.5452 0.0663 1.0000 Uiso
H301 H 0.0618 0.5734 0.1621 0.0692 1.0000 Uiso
H311 H -0.1738 0.6629 0.1632 0.0697 1.0000 Uiso
H341 H 0.0008 1.3747 0.1394 0.0782 1.0000 Uiso
H351 H 0.2394 1.2826 0.1390 0.0787 1.0000 Uiso
H381 H 0.5174 0.3083 0.0771 0.0768 1.0000 Uiso
H391 H 0.4752 0.4033 -0.0247 0.0902 1.0000 Uiso
H1021 H -0.1391 1.3636 -0.0130 0.1451 0.5000 Uiso
H1031 H 0.1002 1.3089 -0.0134 0.1510 0.5000 Uiso
H1081 H 0.1371 0.5568 0.0228 0.1314 0.5000 Uiso
H1091 H -0.1089 0.5961 0.0272 0.1220 0.5000 Uiso

loop_
_atom_site_aniso_label
_atom_site_aniso_U_11
_atom_site_aniso_U_22
_atom_site_aniso_U_33
_atom_site_aniso_U_23
_atom_site_aniso_U_13
_atom_site_aniso_U_12
Mo1 0.0249(2) 0.0274(2) 0.0350(2) -0.00981(16) 0.00447(16) -0.00545(15)
S2 0.0296(6) 0.0315(6) 0.0405(6) -0.0120(5) 0.0041(5) -0.0048(5)
S5 0.0270(6) 0.0385(7) 0.0512(7) -0.0146(6) 0.0021(5) -0.0066(5)
S8 0.0282(6) 0.0363(6) 0.0492(7) -0.0129(5) 0.0086(5) -0.0098(5)
S11 0.0340(6) 0.0292(6) 0.0379(6) -0.0073(5) -0.0002(5) -0.0034(5)
S12 0.0493(8) 0.0520(8) 0.0371(7) -0.0088(6) -0.0022(6) -0.0093(6)
S14 0.0484(8) 0.0548(8) 0.0328(6) -0.0058(6) 0.0050(6) -0.0027(6)
S18 0.0460(8) 0.0558(9) 0.0455(8) 0.0019(6) -0.0029(6) -0.0114(6)
S21 0.065(1) 0.0541(9) 0.0409(7) -0.0095(6) 0.0157(7) -0.0090(7)
S22 0.0431(7) 0.0537(8) 0.0349(7) -0.0070(6) -0.0020(6) -0.0083(6)
S24 0.0472(8) 0.0589(9) 0.0345(7) -0.0084(6) 0.0032(6) -0.0068(6)
S27 0.0415(8) 0.067(1) 0.0422(7) -0.0094(7) -0.0009(6) -0.0052(7)
S29 0.0488(8) 0.0534(8) 0.0489(8) -0.0161(7) 0.0055(6) 0.0031(6)
S33 0.0545(9) 0.0509(8) 0.0502(8) -0.0099(7) 0.0015(7) 0.0056(7)
S36 0.0473(8) 0.066(1) 0.0534(9) -0.0119(7) 0.0167(7) -0.0124(7)
S37 0.0459(8) 0.069(1) 0.0375(7) -0.0138(7) 0.0046(6) -0.0114(7)
S40 0.0817(12) 0.0769(12) 0.0430(8) -0.0024(8) -0.0068(8) -0.0180(9)
S101 0.056(4) 0.349(18) 0.060(5) -0.015(9) 0.010(3) -0.044(8)
S104 0.060(5) 0.47(3) 0.056(6) -0.064(14) 0.011(4) -0.043(11)
S107 0.045(4) 0.366(16) 0.055(6) -0.04(1) 0.001(3) -0.011(8)
S110 0.039(3) 0.310(12) 0.051(4) -0.035(7) -0.008(2) -0.002(5)
O47 0.047(2) 0.041(2) 0.052(2) -0.0131(17) 0.0069(17) -0.0152(16)
O48 0.054(3) 0.078(5) 0.049(3) -0.022(3) 0.004(3) -0.007(3)
O49 0.05(1) 0.065(14) 0.032(8) -0.010(8) 0.011(7) -0.013(8)
N49 0.085(4) 0.055(3) 0.045(3) 0.002(2) -0.007(3) -0.011(3)
N51 0.036(3) 0.048(3) 0.111(5) -0.033(3) -0.009(3) -0.002(2)
N53 0.033(2) 0.046(3) 0.064(3) -0.015(2) 0.012(2) -0.0117(19)
N55 0.056(3) 0.082(4) 0.044(3) -0.011(3) -0.006(2) -0.009(3)
N57 0.068(3) 0.068(3) 0.050(3) -0.028(3) 0.005(2) -0.019(3)
N59 0.131(5) 0.036(3) 0.052(3) -0.010(2) 0.008(3) -0.028(3)
N61 0.145(6) 0.035(3) 0.051(3) -0.019(2) 0.009(3) -0.024(3)
N63 0.063(3) 0.081(4) 0.055(3) -0.008(3) 0.025(3) 0.001(3)

loop_
_atom_type_symbol
_atom_type_scat_dispersion_real
_atom_type_scat_dispersion_imag
_atom_type_scat_Cromer_Mann_a1
_atom_type_scat_Cromer_Mann_b1
_atom_type_scat_Cromer_Mann_a2
_atom_type_scat_Cromer_Mann_b2
_atom_type_scat_Cromer_Mann_a3
_atom_type_scat_Cromer_Mann_b3
_atom_type_scat_Cromer_Mann_a4
_atom_type_scat_Cromer_Mann_b4
_atom_type_scat_Cromer_Mann_c
_atom_type_scat_source
'Mo  ' -1.8250 0.6880 3.7025 0.2772 17.2356 1.0958 12.8876 11.0040 3.7429 61.6584 4.3875 International_Tables_Vol_IV_Table_2.2B
'O   ' 0.0080 0.0060 3.0485 13.2771 2.2868 5.7011 1.5463 0.3239 0.8670 32.9089 0.2508 International_Tables_Vol_IV_Table_2.2B
'N   ' 0.0040 0.0030 12.2126 0.0057 3.1322 9.8933 2.0125 28.9975 1.1663 0.5826 -11.5290 International_Tables_Vol_IV_Table_2.2B
'C   ' 0.0020 0.0020 2.3100 20.8439 1.0200 10.2075 1.5886 0.5687 0.8650 51.6512 0.2156 International_Tables_Vol_IV_Table_2.2B
'S   ' 0.1100 0.1240 6.9053 1.4679 5.2034 22.2151 1.4379 0.2536 1.5863 56.1720 0.8669 International_Tables_Vol_IV_Table_2.2B
'H   ' 0.0000 0.0000 0.4930 10.5109 0.3229 26.1257 0.1402 3.1424 0.0408 57.7997 0.0030 International_Tables_Vol_IV_Table_2.2B

loop_
_geom_angle_atom_site_label_1
_geom_angle_site_symmetry_1
_geom_angle_atom_site_label_2
_geom_angle_site_symmetry_2
_geom_angle_atom_site_label_3
_geom_angle_site_symmetry_3
_geom_angle
_geom_angle_publ_flag
C50 . Mo1 . C52 . 76.23(19) yes
C50 . Mo1 . C54 . 77.21(18) yes
C52 . Mo1 . C54 . 145.57(19) yes
C50 . Mo1 . C56 . 131.66(19) yes
C52 . Mo1 . C56 . 143.4(2) yes
C54 . Mo1 . C56 . 70.92(19) yes
C50 . Mo1 . C58 . 73.47(19) yes
C52 . Mo1 . C58 . 77.64(19) yes
C54 . Mo1 . C58 . 74.08(18) yes
C56 . Mo1 . C58 . 127.85(19) yes
C50 . Mo1 . C60 . 143.59(19) yes
C52 . Mo1 . C60 . 89.6(2) yes
C54 . Mo1 . C60 . 99.08(19) yes
C56 . Mo1 . C60 . 78.0(2) yes
C58 . Mo1 . C60 . 70.77(19) yes
C50 . Mo1 . C62 . 70.2(2) yes
C52 . Mo1 . C62 . 99.7(2) yes
C54 . Mo1 . C62 . 91.45(19) yes
C56 . Mo1 . C62 . 75.2(2) yes
C58 . Mo1 . C62 . 143.0(2) yes
C50 . Mo1 . C64 . 127.57(19) yes
C52 . Mo1 . C64 . 71.4(2) yes
C54 . Mo1 . C64 . 143.02(19) yes
C56 . Mo1 . C64 . 72.3(2) yes
C58 . Mo1 . C64 . 134.4(2) yes
C60 . Mo1 . C62 . 146.1(2) yes
C60 . Mo1 . C64 . 76.4(2) yes
C62 . Mo1 . C64 . 75.9(2) yes
C3 . S2 . C6 . 94.2(2) yes
C4 . S5 . C6 . 94.8(2) yes
C7 . S8 . C9 . 94.4(2) yes
C7 . S11 . C10 . 93.9(2) yes
C13 . S12 . C16 . 94.5(3) yes
C13 . S14 . C15 . 95.1(3) yes
C17 . S18 . C19 . 94.2(3) yes
C17 . S21 . C20 . 94.7(3) yes
C23 . S22 . C26 . 95.5(3) yes
C23 . S24 . C25 . 95.7(3) yes
C28 . S27 . C31 . 94.4(3) yes
C28 . S29 . C30 . 95.3(3) yes
C32 . S33 . C34 . 95.3(3) yes
C32 . S36 . C35 . 94.8(3) yes
C38 . S37 . C41 . 95.4(3) yes
C39 . S40 . C41 . 94.8(3) yes
S104 2_575 S101 . S107 2_575 166.7(24) yes
S104 2_575 S101 . C102 . 154.1(11) yes
S107 2_575 S101 . C102 . 21.9(16) yes
S104 2_575 S101 . C105 . 59.5(7) yes
S107 2_575 S101 . C105 . 115.4(16) yes
C102 . S101 . C105 . 95.1(10) yes
S104 2_575 S101 . C106 2_575 85.5(8) yes
S107 2_575 S101 . C106 2_575 89.6(15) yes
C102 . S101 . C106 2_575 69.0(9) yes
C105 . S101 . C106 2_575 26.1(5) yes
S101 2_575 S104 . S110 2_575 168.4(24) yes
S101 2_575 S104 . C103 . 146.4(11) yes
S110 2_575 S104 . C103 . 29.8(16) yes
S101 2_575 S104 . C105 . 61.0(7) yes
S110 2_575 S104 . C105 . 114.5(16) yes
C103 . S104 . C105 . 85.7(10) yes
S101 2_575 S104 . C105 2_575 45.9(4) yes
S110 2_575 S104 . C105 2_575 129.3(17) yes
C103 . S104 . C105 2_575 100.7(10) yes
C105 . S104 . C105 2_575 15.1(6) yes
S101 2_575 S104 . C106 2_575 86.9(8) yes
S110 2_575 S104 . C106 2_575 88.8(15) yes
C103 . S104 . C106 2_575 59.7(9) yes
C105 . S104 . C106 2_575 26.0(5) yes
C105 2_575 S104 . C106 2_575 41.0(6) yes
S101 2_575 S107 . C102 2_575 139.2(26) yes
S101 2_575 S107 . C103 2_575 109.4(17) yes
C102 2_575 S107 . C103 2_575 31.2(15) yes
S101 2_575 S107 . C106 . 60.8(14) yes
C102 2_575 S107 . C106 . 80.3(15) yes
C103 2_575 S107 . C106 . 49.2(6) yes
S101 2_575 S107 . C108 . 157.5(20) yes
C102 2_575 S107 . C108 . 18.4(17) yes
C103 2_575 S107 . C108 . 48.5(9) yes
C106 . S107 . C108 . 97.6(9) yes
S101 2_575 S107 . H1021 2_575 169.579 no
C102 2_575 S107 . H1021 2_575 36.670 no
C103 2_575 S107 . H1021 2_575 67.743 no
C106 . S107 . H1021 2_575 116.935 no
C108 . S107 . H1021 2_575 19.960 no
S104 2_575 S110 . C103 2_575 125.6(23) yes
S104 2_575 S110 . C106 . 60.5(14) yes
C103 2_575 S110 . C106 . 66.1(14) yes
S104 2_575 S110 . C109 . 157.6(18) yes
C103 2_575 S110 . C109 . 32.0(14) yes
C106 . S110 . C109 . 97.4(8) yes
S104 2_575 S110 . H1031 2_575 166.567 no
C103 2_575 S110 . H1031 2_575 43.490 no
C106 . S110 . H1031 2_575 109.569 no
C109 . S110 . H1031 2_575 13.525 no
H471 . O47 . H472 . 103.507 no
O49 . O48 . H481 . 51.925 no
O49 . O48 . H482 . 157.394 no
H481 . O48 . H482 . 108.085 no
O49 . O48 . H492 . 59.215 no
H481 . O48 . H492 . 36.511 no
H482 . O48 . H492 . 98.642 no
O48 . O49 . H481 . 55.175 no
O48 . O49 . H491 . 141.580 no
H481 . O49 . H491 . 86.671 no
O48 . O49 . H492 . 33.807 no
H481 . O49 . H492 . 36.470 no
H491 . O49 . H492 . 111.808 no
S2 . C3 . C4 . 117.6(4) yes
S2 . C3 . H31 . 121.189 no
C4 . C3 . H31 . 121.186 no
S5 . C4 . C3 . 116.7(4) yes
S5 . C4 . H41 . 121.677 no
C3 . C4 . H41 . 121.670 no
S2 . C6 . S5 . 116.6(3) yes
S2 . C6 . C7 . 121.5(3) yes
S5 . C6 . C7 . 121.9(3) yes
S8 . C7 . S11 . 116.9(3) yes
S8 . C7 . C6 . 122.0(3) yes
S11 . C7 . C6 . 121.1(3) yes
S8 . C9 . C10 . 117.0(4) yes
S8 . C9 . H91 . 121.501 no
C10 . C9 . H91 . 121.474 no
S11 . C10 . C9 . 117.7(4) yes
S11 . C10 . H101 . 121.133 no
C9 . C10 . H101 . 121.124 no
S12 . C13 . S14 . 114.9(3) yes
S12 . C13 . C17 . 122.6(4) yes
S14 . C13 . C17 . 122.5(4) yes
S14 . C15 . C16 . 117.7(5) yes
S14 . C15 . H151 . 121.167 no
C16 . C15 . H151 . 121.168 no
S12 . C16 . C15 . 117.7(5) yes
S12 . C16 . H161 . 121.135 no
C15 . C16 . H161 . 121.121 no
S18 . C17 . S21 . 115.1(3) yes
S18 . C17 . C13 . 122.8(4) yes
S21 . C17 . C13 . 122.0(4) yes
S18 . C19 . C20 . 117.5(6) yes
S18 . C19 . H191 . 121.247 no
C20 . C19 . H191 . 121.250 no
S21 . C20 . C19 . 118.4(6) yes
S21 . C20 . H201 . 120.798 no
C19 . C20 . H201 . 120.793 no
S22 . C23 . S24 . 114.4(3) yes
S22 . C23 . C23 2_556 123.5(5) yes
S24 . C23 . C23 2_556 122.1(5) yes
S24 . C25 . C26 . 117.0(5) yes
S24 . C25 . H251 . 121.487 no
C26 . C25 . H251 . 121.472 no
S22 . C26 . C25 . 117.4(5) yes
S22 . C26 . H261 . 121.305 no
C25 . C26 . H261 . 121.301 no
S27 . C28 . S29 . 115.0(3) yes
S27 . C28 . C32 . 122.3(4) yes
S29 . C28 . C32 . 122.6(4) yes
S29 . C30 . C31 . 117.3(5) yes
S29 . C30 . H301 . 121.342 no
C31 . C30 . H301 . 121.360 no
S27 . C31 . C30 . 118.0(5) yes
S27 . C31 . H311 . 121.024 no
C30 . C31 . H311 . 120.993 no
S33 . C32 . S36 . 115.3(3) yes
S33 . C32 . C28 . 123.2(4) yes
S36 . C32 . C28 . 121.5(4) yes
S33 . C34 . C35 . 117.6(5) yes
S33 . C34 . H341 . 121.182 no
C35 . C34 . H341 . 121.208 no
S36 . C35 . C34 . 116.9(5) yes
S36 . C35 . H351 . 121.540 no
C34 . C35 . H351 . 121.529 no
S37 . C38 . C39 . 117.0(6) yes
S37 . C38 . H381 . 121.512 no
C39 . C38 . H381 . 121.528 no
S40 . C39 . C38 . 117.6(6) yes
S40 . C39 . H391 . 121.198 no
C38 . C39 . H391 . 121.217 no
S37 . C41 . S40 . 115.3(3) yes
S37 . C41 . C41 2_655 122.5(6) yes
S40 . C41 . C41 2_655 122.2(6) yes
Mo1 . C50 . N49 . 177.9(5) yes
Mo1 . C52 . N51 . 178.8(5) yes
Mo1 . C54 . N53 . 177.0(4) yes
Mo1 . C56 . N55 . 177.0(5) yes
Mo1 . C58 . N57 . 179.7(5) yes
Mo1 . C60 . N59 . 176.9(5) yes
Mo1 . C62 . N61 . 177.4(5) yes
Mo1 . C64 . N63 . 178.0(5) yes
S101 . C102 . S107 2_575 18.9(12) yes
S101 . C102 . C103 . 108.5(17) yes
S107 2_575 C102 . C103 . 126.3(24) yes
S101 . C102 . C108 2_575 159.3(29) yes
S107 2_575 C102 . C108 2_575 140.5(35) yes
C103 . C102 . C108 2_575 90.6(21) yes
S101 . C102 . C109 2_575 145.1(17) yes
S107 2_575 C102 . C109 2_575 160.4(25) yes
C103 . C102 . C109 2_575 37.2(10) yes
C108 2_575 C102 . C109 2_575 53.4(16) yes
S101 . C102 . H1021 . 125.773 no
S107 2_575 C102 . H1021 . 107.647 no
C103 . C102 . H1021 . 125.772 no
C108 2_575 C102 . H1021 . 35.982 no
C109 2_575 C102 . H1021 . 88.811 no
S104 . C103 . S107 2_575 107.7(12) yes
S104 . C103 . S110 2_575 24.6(11) yes
S107 2_575 C103 . S110 2_575 131.3(17) yes
S104 . C103 . C102 . 130.1(19) yes
S107 2_575 C103 . C102 . 22.5(10) yes
S110 2_575 C103 . C102 . 153.8(24) yes
S104 . C103 . C106 2_575 53.4(8) yes
S107 2_575 C103 . C106 2_575 54.3(9) yes
S110 2_575 C103 . C106 2_575 77.4(12) yes
C102 . C103 . C106 2_575 76.7(16) yes
S104 . C103 . C108 2_575 161.9(19) yes
S107 2_575 C103 . C108 2_575 54.8(9) yes
S110 2_575 C103 . C108 2_575 168.3(25) yes
C102 . C103 . C108 2_575 32.8(9) yes
C106 2_575 C103 . C108 2_575 109.0(17) yes
S104 . C103 . C109 2_575 139.2(25) yes
S107 2_575 C103 . C109 2_575 111.7(19) yes
S110 2_575 C103 . C109 2_575 114.6(28) yes
C102 . C103 . C109 2_575 90.0(18) yes
C106 2_575 C103 . C109 2_575 163.0(26) yes
S104 . C103 . H1031 . 114.943 no
S107 2_575 C103 . H1031 . 137.332 no
S110 2_575 C103 . H1031 . 90.781 no
C102 . C103 . H1031 . 114.975 no
C106 2_575 C103 . H1031 . 168.133 no
C108 2_575 C103 . C109 2_575 57.2(13) yes
C108 2_575 C103 . H1031 . 82.525 no
C109 2_575 C103 . H1031 . 26.397 no
S101 . C105 . S104 . 120.4(8) yes
S101 . C105 . S104 2_575 74.7(8) yes
S104 . C105 . S104 2_575 164.9(6) yes
S101 . C105 . C105 2_575 123.0(25) yes
S104 . C105 . C105 2_575 116.6(25) yes
S104 2_575 C105 . C105 2_575 48.4(20) yes
S101 . C105 . C106 . 120.9(10) yes
S104 . C105 . C106 . 118.6(10) yes
S104 2_575 C105 . C106 . 46.3(8) yes
C105 2_575 C105 . C106 . 2.7(21) yes
S101 . C105 . C106 2_575 60.8(14) yes
S104 . C105 . C106 2_575 59.7(14) yes
S104 2_575 C105 . C106 2_575 135.3(17) yes
C105 2_575 C105 . C106 2_575 175.2(37) yes
C106 . C105 . C106 2_575 177.9(16) yes
S101 2_575 C106 . S104 2_575 171.3(12) yes
S101 2_575 C106 . S107 . 29.6(7) yes
S104 2_575 C106 . S107 . 143.4(9) yes
S101 2_575 C106 . S110 . 142.2(9) yes
S104 2_575 C106 . S110 . 30.7(8) yes
S107 . C106 . S110 . 112.8(7) yes
S101 2_575 C106 . C103 2_575 105.7(10) yes
S104 2_575 C106 . C103 2_575 66.9(8) yes
S107 . C106 . C103 2_575 76.5(9) yes
S110 . C106 . C103 2_575 36.5(10) yes
S101 2_575 C106 . C105 . 94.8(10) yes
S104 2_575 C106 . C105 . 92.7(11) yes
S107 . C106 . C105 . 123.9(10) yes
S110 . C106 . C105 . 123.0(9) yes
C103 2_575 C106 . C105 . 159.5(13) yes
S101 2_575 C106 . C105 2_575 93.1(15) yes
S104 2_575 C106 . C105 2_575 94.3(15) yes
S107 . C106 . C105 2_575 122.3(17) yes
S110 . C106 . C105 2_575 124.8(17) yes
C103 2_575 C106 . C105 2_575 161.2(20) yes
C105 . C106 . C105 2_575 2.1(16) yes
S107 . C108 . C102 2_575 21.1(19) yes
S107 . C108 . C103 2_575 76.7(12) yes
C102 2_575 C108 . C103 2_575 56.6(17) yes
S107 . C108 . C109 . 115.5(15) yes
C102 2_575 C108 . C109 . 95.7(25) yes
C103 2_575 C108 . C109 . 39.1(12) yes
S107 . C108 . H1021 2_575 67.547 no
C102 2_575 C108 . H1021 2_575 85.472 no
C103 2_575 C108 . H1021 2_575 140.568 no
C109 . C108 . H1021 2_575 168.513 no
S107 . C108 . H1081 . 122.254 no
C102 2_575 C108 . H1081 . 141.372 no
C103 2_575 C108 . H1081 . 160.503 no
C109 . C108 . H1081 . 122.224 no
H1021 2_575 C108 . H1081 . 55.907 no
S110 . C109 . C102 2_575 85.9(11) yes
S110 . C109 . C103 2_575 33.4(16) yes
C102 2_575 C109 . C103 2_575 52.8(13) yes
S110 . C109 . C108 . 116.6(14) yes
C102 2_575 C109 . C108 . 30.9(12) yes
C103 2_575 C109 . C108 . 83.7(21) yes
S110 . C109 . H1031 2_575 48.022 no
C102 2_575 C109 . H1031 2_575 126.566 no
C103 2_575 C109 . H1031 2_575 76.581 no
C108 . C109 . H1031 2_575 153.363 no
S110 . C109 . H1091 . 121.661 no
C102 2_575 C109 . H1091 . 152.332 no
C103 2_575 C109 . H1091 . 154.024 no
C108 . C109 . H1091 . 121.690 no
H1031 2_575 C109 . H1091 . 77.614 no
O48 . H481 . O49 . 72.900 no
O48 . H481 . H492 . 38.886 no
O49 . H481 . H492 . 75.547 no
O48 . H492 . O49 . 86.978 no
O48 . H492 . H481 . 104.603 no
O49 . H492 . H481 . 67.983 no
S107 2_575 H1021 . C102 . 35.683 no
S107 2_575 H1021 . C108 2_575 92.493 no
C102 . H1021 . C108 2_575 58.546 no
S107 2_575 H1021 . H1081 2_575 167.693 no
C102 . H1021 . H1081 2_575 146.558 no
C108 2_575 H1021 . H1081 2_575 88.020 no
S110 2_575 H1031 . C103 . 45.729 no
S110 2_575 H1031 . C109 2_575 118.453 no
C103 . H1031 . C109 2_575 77.022 no
C108 . H1081 . H1021 2_575 36.074 no

loop_
_geom_bond_atom_site_label_1
_geom_bond_site_symmetry_1
_geom_bond_atom_site_label_2
_geom_bond_site_symmetry_2
_geom_bond_distance
_geom_bond_publ_flag
Mo1 . C50 . 2.174(5) yes
Mo1 . C52 . 2.148(5) yes
Mo1 . C54 . 2.150(5) yes
Mo1 . C56 . 2.170(5) yes
Mo1 . C58 . 2.184(5) yes
Mo1 . C60 . 2.151(5) yes
Mo1 . C62 . 2.144(6) yes
Mo1 . C64 . 2.187(6) yes
S2 . C3 . 1.719(5) yes
S2 . C6 . 1.723(5) yes
S5 . C4 . 1.724(5) yes
S5 . C6 . 1.710(5) yes
S8 . C7 . 1.702(5) yes
S8 . C9 . 1.719(5) yes
S11 . C7 . 1.720(5) yes
S11 . C10 . 1.715(5) yes
S12 . C13 . 1.742(5) yes
S12 . C16 . 1.728(6) yes
S14 . C13 . 1.734(5) yes
S14 . C15 . 1.717(6) yes
S18 . C17 . 1.739(5) yes
S18 . C19 . 1.731(7) yes
S21 . C17 . 1.728(5) yes
S21 . C20 . 1.713(7) yes
S22 . C23 . 1.730(5) yes
S22 . C26 . 1.718(6) yes
S24 . C23 . 1.732(5) yes
S24 . C25 . 1.716(7) yes
S27 . C28 . 1.734(5) yes
S27 . C31 . 1.737(6) yes
S29 . C28 . 1.721(5) yes
S29 . C30 . 1.729(7) yes
S33 . C32 . 1.717(5) yes
S33 . C34 . 1.712(7) yes
S36 . C32 . 1.728(6) yes
S36 . C35 . 1.730(7) yes
S37 . C38 . 1.704(7) yes
S37 . C41 . 1.723(5) yes
S40 . C39 . 1.715(8) yes
S40 . C41 . 1.717(6) yes
S101 . S104 2_575 2.30(2) yes
S101 . S107 2_575 0.847(19) yes
S101 . C102 . 1.71(1) yes
S101 . C105 . 1.711(9) yes
S101 . C106 2_575 1.496(19) yes
S104 . S110 2_575 0.87(2) yes
S104 . C103 . 1.70(1) yes
S104 . C105 . 1.715(9) yes
S104 . C105 2_575 2.05(2) yes
S104 . C106 2_575 1.486(19) yes
S107 . C102 2_575 0.98(2) yes
S107 . C103 2_575 2.05(3) yes
S107 . C106 . 1.714(9) yes
S107 . C108 . 1.724(9) yes
S107 . H1021 2_575 1.595 no
S110 . C103 2_575 1.04(3) yes
S110 . C106 . 1.706(9) yes
S110 . C109 . 1.719(9) yes
S110 . H1031 2_575 1.453 no
O47 . H471 . 0.995 no
O47 . H472 . 0.995 no
O48 . O49 . 1.164(9) yes
O48 . H481 . 1.000 no
O48 . H482 . 0.999 no
O48 . H492 . 0.649 no
O49 . H481 . 0.959 no
O49 . H491 . 1.001 no
O49 . H492 . 1.002 no
N49 . C50 . 1.142(7) yes
N51 . C52 . 1.158(7) yes
N53 . C54 . 1.145(6) yes
N55 . C56 . 1.146(7) yes
N57 . C58 . 1.148(7) yes
N59 . C60 . 1.153(7) yes
N61 . C62 . 1.154(7) yes
N63 . C64 . 1.143(7) yes
C3 . C4 . 1.350(7) yes
C3 . H31 . 1.000 no
C4 . H41 . 1.000 no
C6 . C7 . 1.409(6) yes
C9 . C10 . 1.335(7) yes
C9 . H91 . 1.000 no
C10 . H101 . 1.000 no
C13 . C17 . 1.363(7) yes
C15 . C16 . 1.328(8) yes
C15 . H151 . 1.000 no
C16 . H161 . 1.000 no
C19 . C20 . 1.312(9) yes
C19 . H191 . 1.000 no
C20 . H201 . 1.000 no
C23 . C23 2_556 1.36(1) yes
C25 . C26 . 1.340(8) yes
C25 . H251 . 1.000 no
C26 . H261 . 1.000 no
C28 . C32 . 1.383(7) yes
C30 . C31 . 1.307(8) yes
C30 . H301 . 1.000 no
C31 . H311 . 1.000 no
C34 . C35 . 1.333(9) yes
C34 . H341 . 1.000 no
C35 . H351 . 1.000 no
C38 . C39 . 1.340(9) yes
C38 . H381 . 1.000 no
C39 . H391 . 1.000 no
C41 . C41 2_655 1.39(1) yes
C102 . C103 . 1.32(1) yes
C102 . C108 2_575 0.86(2) yes
C102 . C109 2_575 1.66(3) yes
C102 . H1021 . 1.000 no
C103 . C106 2_575 1.60(2) yes
C103 . C108 2_575 1.58(3) yes
C103 . C109 2_575 1.00(2) yes
C103 . H1031 . 1.000 no
C105 . C105 2_575 0.597(15) yes
C105 . C106 . 1.349(9) yes
C105 . C106 2_575 0.754(13) yes
C108 . C109 . 1.335(9) yes
C108 . H1021 2_575 0.589 no
C108 . H1081 . 1.000 no
C109 . H1031 2_575 0.457 no
C109 . H1091 . 1.000 no
H481 . H492 . 0.615 no
H1021 . H1081 2_575 0.828 no
